data_4512183
loop_
_publ_author_name
'Madura, Izabela D.'
'Czerwi\'nska, Karolina'
'So\/lda\'nska, Dominika'

_publ_section_title
;
 Hydrogen-Bonded Dimeric Synthon of Fluoro-Substituted Phenylboronic Acids
 versus Supramolecular Organization in Crystals
;
_journal_issue 11
_journal_name_full 'Crystal Growth &amp; Design'
_journal_page_first 5912
_journal_paper_doi 10.1021/cg501132d
_journal_volume 14
_journal_year 2014
_chemical_formula_moiety 'C6 H4 B F3 O2'
_chemical_formula_sum 'C6 H4 B F3 O2'
_chemical_formula_weight 175.90
_chemical_name_common 'o,m,p-trifluorophenylboronic acid'
_chemical_name_systematic '2,3,4-trifluorophenylboronic acid'
_space_group_crystal_system triclinic
_space_group_IT_number 2
_space_group_name_Hall '-P 1'
_space_group_name_H-M_alt 'P -1'
_symmetry_space_group_name_Hall '-P 1'
_symmetry_space_group_name_H-M 'P -1'
_atom_sites_solution_hydrogens geom
_atom_sites_solution_primary direct
_atom_sites_solution_secondary difmap
_audit_creation_method
;
Olex2 1.2-beta
(compiled 2013.12.10 svn.r2850 for OlexSys, GUI svn.r4736)
;
_cell_angle_alpha 96.483(6)
_cell_angle_beta 94.143(6)
_cell_angle_gamma 92.835(6)
_cell_formula_units_Z 2
_cell_length_a 4.3762(3)
_cell_length_b 5.0241(3)
_cell_length_c 15.6401(11)
_cell_measurement_reflns_used 2669
_cell_measurement_temperature 100.0
_cell_measurement_theta_max 66.8485
_cell_measurement_theta_min 5.7070
_cell_volume 340.20(4)
_computing_cell_refinement
;
CrysAlisPro, Oxford Diffraction Ltd.,
Version 1.171.33.66 (release 28-04-2010 CrysAlis171 .NET)
(compiled Apr 28 2010,14:27:37)
;
_computing_data_collection
;
CrysAlisPro, Oxford Diffraction Ltd.,
Version 1.171.33.66 (release 28-04-2010 CrysAlis171 .NET)
(compiled Apr 28 2010,14:27:37)
;
_computing_data_reduction
;
CrysAlisPro, Oxford Diffraction Ltd.,
Version 1.171.33.66 (release 28-04-2010 CrysAlis171 .NET)
(compiled Apr 28 2010,14:27:37)
;
_computing_molecular_graphics 'Olex2 (Dolomanov et al., 2009)'
_computing_publication_material 'Olex2 (Dolomanov et al., 2009)'
_computing_structure_refinement 'ShelXL (Sheldrick, 2008)'
_computing_structure_solution 'ShelXS (Sheldrick, 2008)'
_diffrn_ambient_temperature 100.0
_diffrn_detector_area_resol_mean 10.3347
_diffrn_measured_fraction_theta_full 0.997
_diffrn_measured_fraction_theta_max 0.997
_diffrn_measurement_details
;
  1 omega   -1.00   31.00   1.0000    6.0000
omega____ theta____ kappa____ phi______ frames
    -      -40.9488   77.0000 -180.0000 32

  2 omega  -56.00   -3.00   1.0000    6.0000
omega____ theta____ kappa____ phi______ frames
    -      -40.9488   77.0000 -180.0000 53

  3 omega   -3.00   70.00   1.0000    6.0000
omega____ theta____ kappa____ phi______ frames
    -       40.9488 -125.0000   30.0000 73

  4 omega   33.00   58.00   1.0000    6.0000
omega____ theta____ kappa____ phi______ frames
    -       40.9488   37.0000   90.0000 25

  5 omega   69.00  117.00   1.0000    6.0000
omega____ theta____ kappa____ phi______ frames
    -       40.9488   37.0000   90.0000 48

  6 omega  110.00  171.00   1.0000   20.0000
omega____ theta____ kappa____ phi______ frames
    -       93.5000   77.0000  -30.0000 61

  7 omega   20.00   69.00   1.0000   20.0000
omega____ theta____ kappa____ phi______ frames
    -       93.5000  -45.0000   90.0000 49

  8 omega  128.00  155.00   1.0000   20.0000
omega____ theta____ kappa____ phi______ frames
    -       93.5000   45.0000    0.0000 27

  9 omega   74.00  125.00   1.0000   20.0000
omega____ theta____ kappa____ phi______ frames
    -       93.5000   45.0000   60.0000 51

 10 omega   63.00  164.00   1.0000   20.0000
omega____ theta____ kappa____ phi______ frames
    -       93.5000   77.0000  -60.0000 101

 11 omega  138.00  165.00   1.0000   20.0000
omega____ theta____ kappa____ phi______ frames
    -       93.5000  125.0000    0.0000 27

 12 omega   64.00   91.00   1.0000   20.0000
omega____ theta____ kappa____ phi______ frames
    -       93.5000   77.0000  -30.0000 27

 13 omega   36.00   73.00   1.0000   20.0000
omega____ theta____ kappa____ phi______ frames
    -       93.5000  -45.0000 -150.0000 37

 14 omega   63.00  118.00   1.0000   20.0000
omega____ theta____ kappa____ phi______ frames
    -       93.5000  -88.0000 -100.0000 55

 15 omega   43.00   70.00   1.0000   20.0000
omega____ theta____ kappa____ phi______ frames
    -       93.5000  -77.0000   60.0000 27

 16 omega   79.00  120.00   1.0000   20.0000
omega____ theta____ kappa____ phi______ frames
    -       93.5000  -77.0000  -60.0000 41

 17 omega   15.00   42.00   1.0000   20.0000
omega____ theta____ kappa____ phi______ frames
    -       93.5000  -77.0000  -60.0000 27

 18 omega   93.00  127.00   1.0000   20.0000
omega____ theta____ kappa____ phi______ frames
    -       93.5000  -77.0000   60.0000 34

 19 omega  120.00  147.00   1.0000   20.0000
omega____ theta____ kappa____ phi______ frames
    -       93.5000   45.0000   90.0000 27

 20 omega   82.00  137.00   1.0000   20.0000
omega____ theta____ kappa____ phi______ frames
    -       93.5000  125.0000 -150.0000 55

 21 omega   66.00  112.00   1.0000   20.0000
omega____ theta____ kappa____ phi______ frames
    -       93.5000   45.0000   30.0000 46

 22 omega   61.00  125.00   1.0000   20.0000
omega____ theta____ kappa____ phi______ frames
    -       93.5000   77.0000 -150.0000 64

 23 omega   44.00  127.00   1.0000   20.0000
omega____ theta____ kappa____ phi______ frames
    -       93.5000  -90.0000    9.0000 83

 24 omega   79.00  106.00   1.0000   20.0000
omega____ theta____ kappa____ phi______ frames
    -       93.5000   15.0000 -150.0000 27

 25 omega   83.00  131.00   1.0000   20.0000
omega____ theta____ kappa____ phi______ frames
    -       93.5000  -92.0000  140.0000 48

 26 omega    7.00  120.00   1.0000    6.0000
omega____ theta____ kappa____ phi______ frames
    -       40.9488   77.0000 -180.0000 113

 27 omega    7.00  120.00   1.0000    6.0000
omega____ theta____ kappa____ phi______ frames
    -       40.9488   77.0000   60.0000 113

 28 omega   -3.00   96.00   1.0000    6.0000
omega____ theta____ kappa____ phi______ frames
    -       40.9488 -125.0000  120.0000 99

 29 omega    7.00  120.00   1.0000    6.0000
omega____ theta____ kappa____ phi______ frames
    -       40.9488   77.0000  -60.0000 113

 30 omega   60.00  166.00   1.0000   20.0000
omega____ theta____ kappa____ phi______ frames
    -       93.5000   77.0000  120.0000 106
;
_diffrn_measurement_device_type 'Xcalibur, Atlas, Gemini ultra'
_diffrn_measurement_method '\w scans'
_diffrn_orient_matrix_UB_11 -0.0802814000
_diffrn_orient_matrix_UB_12 0.1962837000
_diffrn_orient_matrix_UB_13 -0.0660046000
_diffrn_orient_matrix_UB_21 -0.1727285000
_diffrn_orient_matrix_UB_22 -0.2312030000
_diffrn_orient_matrix_UB_23 -0.0603204000
_diffrn_orient_matrix_UB_31 -0.2978566000
_diffrn_orient_matrix_UB_32 0.0598392000
_diffrn_orient_matrix_UB_33 0.0435133000
_diffrn_radiation_monochromator mirror
_diffrn_radiation_type CuK\a
_diffrn_radiation_wavelength 1.54184
_diffrn_reflns_av_R_equivalents 0.0162
_diffrn_reflns_av_unetI/netI 0.0120
_diffrn_reflns_limit_h_max 4
_diffrn_reflns_limit_h_min -5
_diffrn_reflns_limit_k_max 5
_diffrn_reflns_limit_k_min -5
_diffrn_reflns_limit_l_max 18
_diffrn_reflns_limit_l_min -18
_diffrn_reflns_number 3270
_diffrn_reflns_theta_full 66.96
_diffrn_reflns_theta_max 66.96
_diffrn_reflns_theta_min 5.71
_diffrn_source 'Enhance Ultra (Cu) X-ray Source'
_exptl_absorpt_coefficient_mu 1.579
_exptl_absorpt_correction_T_max 1.00000
_exptl_absorpt_correction_T_min 0.75627
_exptl_absorpt_correction_type multi-scan
_exptl_absorpt_process_details
;
CrysAlisPro, Oxford Diffraction Ltd.,
Version 1.171.33.66 (release 28-04-2010 CrysAlis171 .NET)
(compiled Apr 28 2010,14:27:37)
Empirical absorption correction using spherical harmonics,
 implemented in SCALE3 ABSPACK scaling algorithm.
;
_exptl_crystal_colour colourless
_exptl_crystal_density_diffrn 1.717
_exptl_crystal_density_method 'not measured'
_exptl_crystal_description needle
_exptl_crystal_F_000 176
_exptl_crystal_size_max 0.1
_exptl_crystal_size_mid 0.02
_exptl_crystal_size_min 0.01
_refine_diff_density_max 0.260
_refine_diff_density_min -0.216
_refine_diff_density_rms 0.046
_refine_ls_extinction_method none
_refine_ls_goodness_of_fit_ref 1.108
_refine_ls_hydrogen_treatment mixed
_refine_ls_matrix_type full
_refine_ls_number_parameters 117
_refine_ls_number_reflns 1200
_refine_ls_number_restraints 0
_refine_ls_restrained_S_all 1.108
_refine_ls_R_factor_all 0.0340
_refine_ls_R_factor_gt 0.0309
_refine_ls_shift/su_max 0.000
_refine_ls_shift/su_mean 0.000
_refine_ls_structure_factor_coef Fsqd
_refine_ls_weighting_details 'calc w=1/[\s^2^(Fo^2^)+(0.0511P)^2^+0.1068P] where P=(Fo^2^+2Fc^2^)/3'
_refine_ls_weighting_scheme calc
_refine_ls_wR_factor_gt 0.0856
_refine_ls_wR_factor_ref 0.0878
_reflns_number_gt 1091
_reflns_number_total 1200
_reflns_threshold_expression >2sigma(I)
_cod_data_source_file cg501132d_si_001.cif
_cod_data_source_block 234Fpba
_cod_depositor_comments 'Adding full bibliography for 4512180--4512187.cif.'
_cod_database_code 4512183

loop_
_space_group_symop_id
_space_group_symop_operation_xyz
1 'x, y, z'
2 '-x, -y, -z'

loop_
_atom_site_label
_atom_site_type_symbol
_atom_site_fract_x
_atom_site_fract_y
_atom_site_fract_z
_atom_site_U_iso_or_equiv
_atom_site_adp_type
_atom_site_occupancy
_atom_site_symmetry_multiplicity
_atom_site_calc_flag
_atom_site_refinement_flags_posn
F1 F 0.18746(18) 0.21299(16) 0.19581(5) 0.0208(2) Uani 1 1 d .
F3 F 0.23007(19) 0.68180(17) 0.47193(5) 0.0240(2) Uani 1 1 d .
F2 F 0.41264(18) 0.28181(16) 0.36114(5) 0.0223(2) Uani 1 1 d .
O2 O -0.3668(3) 0.7770(2) 0.08993(7) 0.0242(3) Uani 1 1 d .
O1 O -0.3004(2) 0.3168(2) 0.06752(7) 0.0217(3) Uani 1 1 d .
C3 C 0.2016(3) 0.4451(3) 0.33391(9) 0.0170(3) Uani 1 1 d .
C1 C -0.1283(3) 0.5820(3) 0.21723(9) 0.0166(3) Uani 1 1 d .
C6 C -0.2188(3) 0.7876(3) 0.27663(9) 0.0175(3) Uani 1 1 d .
H6 H -0.3625 0.9077 0.2573 0.021 Uiso 1 1 calc R
C2 C 0.0822(3) 0.4133(3) 0.24890(9) 0.0162(3) Uani 1 1 d .
C5 C -0.1066(3) 0.8224(3) 0.36246(9) 0.0184(3) Uani 1 1 d .
H5 H -0.1743 0.9618 0.4015 0.022 Uiso 1 1 calc R
C4 C 0.1054(3) 0.6504(3) 0.38993(9) 0.0175(3) Uani 1 1 d .
B1 B -0.2669(4) 0.5523(3) 0.12062(10) 0.0177(3) Uani 1 1 d .
H1 H -0.272(5) 0.186(4) 0.0871(13) 0.035(6) Uiso 1 1 d .
H2 H -0.453(5) 0.750(4) 0.0424(14) 0.037(5) Uiso 1 1 d .

loop_
_atom_site_aniso_label
_atom_site_aniso_U_11
_atom_site_aniso_U_22
_atom_site_aniso_U_33
_atom_site_aniso_U_23
_atom_site_aniso_U_13
_atom_site_aniso_U_12
F1 0.0236(5) 0.0177(4) 0.0209(4) -0.0011(3) 0.0004(3) 0.0082(3)
F3 0.0269(5) 0.0273(5) 0.0167(4) 0.0010(3) -0.0053(3) 0.0044(4)
F2 0.0210(4) 0.0207(5) 0.0253(5) 0.0041(3) -0.0048(3) 0.0083(3)
O2 0.0369(6) 0.0150(5) 0.0194(6) 0.0023(4) -0.0090(5) 0.0036(4)
O1 0.0331(6) 0.0122(5) 0.0194(5) 0.0033(4) -0.0052(4) 0.0049(4)
C3 0.0135(7) 0.0161(7) 0.0225(7) 0.0064(5) -0.0004(5) 0.0035(5)
C1 0.0169(7) 0.0139(7) 0.0193(7) 0.0042(5) 0.0005(5) -0.0005(5)
C6 0.0160(7) 0.0140(7) 0.0227(7) 0.0037(5) -0.0002(5) 0.0030(5)
C2 0.0163(7) 0.0129(7) 0.0197(7) 0.0017(5) 0.0037(5) 0.0007(5)
C5 0.0188(7) 0.0153(7) 0.0209(7) 0.0005(5) 0.0027(6) 0.0017(5)
C4 0.0172(7) 0.0201(7) 0.0148(7) 0.0025(5) -0.0009(5) -0.0015(5)
B1 0.0186(8) 0.0151(8) 0.0196(8) 0.0028(6) 0.0012(6) 0.0015(6)

loop_
_atom_type_symbol
_atom_type_description
_atom_type_scat_dispersion_real
_atom_type_scat_dispersion_imag
_atom_type_scat_source
C C 0.0181 0.0091 'International Tables Vol C Tables 4.2.6.8 and 6.1.1.4'
H H 0.0000 0.0000 'International Tables Vol C Tables 4.2.6.8 and 6.1.1.4'
B B 0.0090 0.0039 'International Tables Vol C Tables 4.2.6.8 and 6.1.1.4'
F F 0.0727 0.0534 'International Tables Vol C Tables 4.2.6.8 and 6.1.1.4'
O O 0.0492 0.0322 'International Tables Vol C Tables 4.2.6.8 and 6.1.1.4'

loop_
_geom_angle_atom_site_label_1
_geom_angle_atom_site_label_2
_geom_angle_atom_site_label_3
_geom_angle
B1 O2 H2 113.6(15)
B1 O1 H1 118.5(15)
F2 C3 C2 120.51(12)
F2 C3 C4 120.51(12)
C4 C3 C2 118.97(12)
C6 C1 B1 119.91(12)
C2 C1 C6 116.30(13)
C2 C1 B1 123.79(13)
C1 C6 H6 118.8
C5 C6 C1 122.49(12)
C5 C6 H6 118.8
F1 C2 C3 117.02(12)
F1 C2 C1 120.38(12)
C3 C2 C1 122.57(13)
C6 C5 H5 120.7
C4 C5 C6 118.55(13)
C4 C5 H5 120.7
F3 C4 C3 118.01(12)
F3 C4 C5 120.87(12)
C5 C4 C3 121.10(13)
O2 B1 O1 118.48(13)
O2 B1 C1 116.98(12)
O1 B1 C1 124.52(12)

loop_
_geom_bond_atom_site_label_1
_geom_bond_atom_site_label_2
_geom_bond_distance
F1 C2 1.3516(16)
F3 C4 1.3462(16)
F2 C3 1.3431(15)
O2 B1 1.3551(18)
O2 H2 0.80(2)
O1 B1 1.3617(19)
O1 H1 0.77(2)
C3 C2 1.382(2)
C3 C4 1.379(2)
C1 C6 1.4013(19)
C1 C2 1.385(2)
C1 B1 1.575(2)
C6 H6 0.9500
C6 C5 1.384(2)
C5 H5 0.9500
C5 C4 1.377(2)

loop_
_geom_torsion_atom_site_label_1
_geom_torsion_atom_site_label_2
_geom_torsion_atom_site_label_3
_geom_torsion_atom_site_label_4
_geom_torsion
F2 C3 C2 F1 0.00(18)
F2 C3 C2 C1 -177.89(12)
F2 C3 C4 F3 0.27(19)
F2 C3 C4 C5 178.77(12)
C1 C6 C5 C4 1.0(2)
C6 C1 C2 F1 -178.57(11)
C6 C1 C2 C3 -0.8(2)
C6 C1 B1 O2 25.86(18)
C6 C1 B1 O1 -152.18(14)
C6 C5 C4 F3 177.51(11)
C6 C5 C4 C3 -0.9(2)
C2 C3 C4 F3 -178.42(11)
C2 C3 C4 C5 0.1(2)
C2 C1 C6 C5 -0.2(2)
C2 C1 B1 O2 -154.49(14)
C2 C1 B1 O1 27.5(2)
C4 C3 C2 F1 178.70(11)
C4 C3 C2 C1 0.8(2)
B1 C1 C6 C5 179.51(12)
B1 C1 C2 F1 1.8(2)
B1 C1 C2 C3 179.58(12)
